data_7207300
loop_
_publ_author_name
'Lin, Qiu-Han'
'Li, Yu-Chuan'
'Li, Ya-Yu'
'Wang, Zhu'
'Liu, Wei'
'Qi, Cai'
'Pang, Si-Ping'

_publ_section_title
;
 Energetic salts based on 1-amino-1,2,3-triazole and
 3-methyl-1-amino-1,2,3-triazole
;
_journal_issue 2
_journal_name_full 'Journal of Materials Chemistry'
_journal_page_first 666
_journal_paper_doi 10.1039/c1jm14322k
_journal_volume 22
_journal_year 2012
_chemical_formula_sum 'C8 H14 N18'
_chemical_formula_weight 362.37
_chemical_name_systematic
;
?
;
_space_group_IT_number 14
_symmetry_cell_setting monoclinic
_symmetry_space_group_name_Hall '-P 2ybc'
_symmetry_space_group_name_H-M 'P 1 21/c 1'
_atom_sites_solution_hydrogens geom
_atom_sites_solution_primary direct
_atom_sites_solution_secondary difmap
_audit_creation_method SHELXL-97
_cell_angle_alpha 90.00
_cell_angle_beta 97.778(4)
_cell_angle_gamma 90.00
_cell_formula_units_Z 2
_cell_length_a 5.6810(16)
_cell_length_b 7.222(2)
_cell_length_c 19.096(6)
_cell_measurement_reflns_used 2284
_cell_measurement_temperature 133(2)
_cell_measurement_theta_max 27.48
_cell_measurement_theta_min 3.02
_cell_volume 776.3(4)
_computing_cell_refinement 'CrystalClear (Rigaku Inc., 2008)'
_computing_data_collection 'CrystalClear (Rigaku Inc., 2008)'
_computing_data_reduction 'CrystalClear (Rigaku Inc., 2008)'
_computing_structure_refinement 'SHELXL-97 (Sheldrick, 1997)'
_computing_structure_solution 'SHELXS-97 (Sheldrick, 1990)'
_diffrn_ambient_temperature 133(2)
_diffrn_detector_area_resol_mean 28.5714
_diffrn_measured_fraction_theta_full 0.994
_diffrn_measured_fraction_theta_max 0.994
_diffrn_measurement_device_type AFC10/Saturn724+
_diffrn_measurement_method 'phi and omega scans'
_diffrn_radiation_monochromator graphite
_diffrn_radiation_source 'Rotating Anode'
_diffrn_radiation_type MoK\a
_diffrn_radiation_wavelength 0.71073
_diffrn_reflns_av_R_equivalents 0.0236
_diffrn_reflns_av_sigmaI/netI 0.0247
_diffrn_reflns_limit_h_max 7
_diffrn_reflns_limit_h_min -7
_diffrn_reflns_limit_k_max 8
_diffrn_reflns_limit_k_min -9
_diffrn_reflns_limit_l_max 24
_diffrn_reflns_limit_l_min -24
_diffrn_reflns_number 5842
_diffrn_reflns_theta_full 27.44
_diffrn_reflns_theta_max 27.44
_diffrn_reflns_theta_min 3.55
_diffrn_standards_decay_% 0
_diffrn_standards_interval_count 0
_diffrn_standards_interval_time 0
_diffrn_standards_number 0
_exptl_absorpt_coefficient_mu 0.117
_exptl_absorpt_correction_type none
_exptl_crystal_colour Yellow
_exptl_crystal_density_diffrn 1.550
_exptl_crystal_density_method 'not measured'
_exptl_crystal_description Block
_exptl_crystal_F_000 376
_exptl_crystal_size_max 0.40
_exptl_crystal_size_mid 0.33
_exptl_crystal_size_min 0.20
_refine_diff_density_max 0.270
_refine_diff_density_min -0.214
_refine_diff_density_rms 0.042
_refine_ls_extinction_method none
_refine_ls_goodness_of_fit_ref 1.002
_refine_ls_hydrogen_treatment mixed
_refine_ls_matrix_type full
_refine_ls_number_parameters 127
_refine_ls_number_reflns 1760
_refine_ls_number_restraints 0
_refine_ls_restrained_S_all 1.002
_refine_ls_R_factor_all 0.0450
_refine_ls_R_factor_gt 0.0353
_refine_ls_shift/su_max 0.000
_refine_ls_shift/su_mean 0.000
_refine_ls_structure_factor_coef Fsqd
_refine_ls_weighting_details 'calc w=1/[\s^2^(Fo^2^)+(0.0516P)^2^+0.2090P] where P=(Fo^2^+2Fc^2^)/3'
_refine_ls_weighting_scheme calc
_refine_ls_wR_factor_gt 0.0884
_refine_ls_wR_factor_ref 0.0935
_reflns_number_gt 1489
_reflns_number_total 1760
_reflns_threshold_expression >2sigma(I)
_cod_data_source_file c1jm14322k.txt
_cod_data_source_block bo624
_cod_depositor_comments
;
The following automatic conversions were performed:

'_symmetry_cell_setting' value 'Monoclinic' changed to 'monoclinic'
according to /home/saulius/struct/CIF-dictionaries/cif_core.dic
dictionary named 'cif_core.dic' version 2.4.1 from 2010-06-29.

Automatic conversion script
Id: cif_fix_values 1715 2011-07-08 13:25:40Z adriana 
;
_cod_original_sg_symbol_H-M P2(1)/c
_cod_database_code 7207300

loop_
_symmetry_equiv_pos_as_xyz
'x, y, z'
'-x, y+1/2, -z+1/2'
'-x, -y, -z'
'x, -y-1/2, z-1/2'

loop_
_atom_site_label
_atom_site_type_symbol
_atom_site_fract_x
_atom_site_fract_y
_atom_site_fract_z
_atom_site_U_iso_or_equiv
_atom_site_adp_type
_atom_site_occupancy
_atom_site_symmetry_multiplicity
_atom_site_calc_flag
_atom_site_refinement_flags
N1 N 0.41620(19) 0.77222(15) 0.49668(6) 0.0212(3) Uani 1 1 d .
N2 N 0.53636(19) 0.74058(16) 0.44230(6) 0.0237(3) Uani 1 1 d .
N3 N 0.43367(19) 0.83295(17) 0.38590(6) 0.0229(3) Uani 1 1 d .
N4 N 0.24525(19) 0.92693(16) 0.40253(6) 0.0202(3) Uani 1 1 d .
N5 N 0.08046(18) 0.94858(14) 0.51560(6) 0.0183(2) Uani 1 1 d .
N6 N 0.14891(19) 0.44791(15) 0.34866(5) 0.0182(2) Uani 1 1 d .
N7 N 0.06008(18) 0.52275(15) 0.28681(5) 0.0195(3) Uani 1 1 d .
N8 N 0.22341(18) 0.48599(14) 0.24622(5) 0.0169(2) Uani 1 1 d .
N9 N 0.1959(2) 0.55692(16) 0.17772(6) 0.0211(3) Uani 1 1 d .
C1 C 0.2408(2) 0.88626(17) 0.47076(6) 0.0176(3) Uani 1 1 d .
C2 C 0.4116(2) 0.39352(19) 0.27981(7) 0.0217(3) Uani 1 1 d .
H2 H 0.5495 0.3541 0.2609 0.026 Uiso 1 1 calc R
C3 C 0.3610(2) 0.36898(18) 0.34692(7) 0.0221(3) Uani 1 1 d .
H3 H 0.4567 0.3083 0.3847 0.027 Uiso 1 1 calc R
C4 C 0.0147(3) 0.4590(2) 0.40856(7) 0.0251(3) Uani 1 1 d .
H4A H -0.0801 0.5728 0.4051 0.030 Uiso 1 1 calc R
H4B H 0.1251 0.4601 0.4527 0.030 Uiso 1 1 calc R
H4C H -0.0908 0.3516 0.4081 0.030 Uiso 1 1 calc R
H9A H 0.050(3) 0.520(2) 0.1558(9) 0.031(4) Uiso 1 1 d .
H9B H 0.305(3) 0.495(3) 0.1520(9) 0.041(5) Uiso 1 1 d .

loop_
_atom_site_aniso_label
_atom_site_aniso_U_11
_atom_site_aniso_U_22
_atom_site_aniso_U_33
_atom_site_aniso_U_23
_atom_site_aniso_U_13
_atom_site_aniso_U_12
N1 0.0209(5) 0.0212(5) 0.0208(6) -0.0002(4) 0.0005(4) -0.0010(4)
N2 0.0214(6) 0.0242(6) 0.0251(6) -0.0028(5) 0.0019(5) -0.0008(4)
N3 0.0205(5) 0.0279(6) 0.0206(5) -0.0025(5) 0.0041(4) -0.0018(5)
N4 0.0191(5) 0.0257(6) 0.0158(5) -0.0003(4) 0.0026(4) -0.0015(4)
N5 0.0189(5) 0.0195(5) 0.0161(5) 0.0007(4) 0.0007(4) -0.0021(4)
N6 0.0208(5) 0.0202(5) 0.0132(5) -0.0002(4) 0.0007(4) -0.0029(4)
N7 0.0182(5) 0.0241(6) 0.0160(5) 0.0002(4) 0.0018(4) -0.0001(4)
N8 0.0174(5) 0.0187(5) 0.0141(5) 0.0001(4) 0.0011(4) -0.0018(4)
N9 0.0228(6) 0.0272(6) 0.0126(5) 0.0032(4) 0.0001(4) -0.0013(5)
C1 0.0176(6) 0.0188(6) 0.0157(6) -0.0005(5) -0.0003(5) -0.0040(5)
C2 0.0191(6) 0.0252(7) 0.0205(6) 0.0013(5) 0.0013(5) 0.0038(5)
C3 0.0228(6) 0.0227(6) 0.0199(6) 0.0026(5) -0.0007(5) 0.0012(5)
C4 0.0293(7) 0.0303(7) 0.0171(6) -0.0025(5) 0.0084(5) -0.0047(6)

loop_
_atom_type_symbol
_atom_type_description
_atom_type_scat_dispersion_real
_atom_type_scat_dispersion_imag
_atom_type_scat_source
C C 0.0033 0.0016 'International Tables Vol C Tables 4.2.6.8 and 6.1.1.4'
H H 0.0000 0.0000 'International Tables Vol C Tables 4.2.6.8 and 6.1.1.4'
N N 0.0061 0.0033 'International Tables Vol C Tables 4.2.6.8 and 6.1.1.4'

loop_
_geom_angle_atom_site_label_1
_geom_angle_atom_site_label_2
_geom_angle_atom_site_label_3
_geom_angle
_geom_angle_site_symmetry_1
C1 N1 N2 104.55(10) .
N3 N2 N1 109.18(10) .
N2 N3 N4 109.76(10) .
C1 N4 N3 103.89(11) .
N5 N5 C1 112.85(13) 3_576
N7 N6 C3 112.62(10) .
N7 N6 C4 119.75(11) .
C3 N6 C4 127.62(11) .
N8 N7 N6 103.16(10) .
N7 N8 C2 113.42(10) .
N7 N8 N9 118.74(10) .
C2 N8 N9 127.60(11) .
N8 N9 H9A 107.6(10) .
N8 N9 H9B 108.2(11) .
H9A N9 H9B 103.6(15) .
N1 C1 N4 112.62(11) .
N1 C1 N5 118.96(11) .
N4 C1 N5 128.42(11) .
N8 C2 C3 104.92(11) .
N8 C2 H2 127.5 .
C3 C2 H2 127.5 .
N6 C3 C2 105.87(11) .
N6 C3 H3 127.1 .
C2 C3 H3 127.1 .
N6 C4 H4A 109.5 .
N6 C4 H4B 109.5 .
H4A C4 H4B 109.5 .
N6 C4 H4C 109.5 .
H4A C4 H4C 109.5 .
H4B C4 H4C 109.5 .

loop_
_geom_bond_atom_site_label_1
_geom_bond_atom_site_label_2
_geom_bond_distance
_geom_bond_site_symmetry_2
N1 C1 1.3352(17) .
N1 N2 1.3373(16) .
N2 N3 1.3324(16) .
N3 N4 1.3414(16) .
N4 C1 1.3393(16) .
N5 N5 1.263(2) 3_576
N5 C1 1.4059(17) .
N6 N7 1.3344(14) .
N6 C3 1.3373(17) .
N6 C4 1.4601(17) .
N7 N8 1.3141(15) .
N8 C2 1.3472(16) .
N8 N9 1.3937(15) .
N9 H9A 0.915(18) .
N9 H9B 0.952(19) .
C2 C3 1.3623(18) .
C2 H2 0.9500 .
C3 H3 0.9500 .
C4 H4A 0.9800 .
C4 H4B 0.9800 .
C4 H4C 0.9800 .

loop_
_geom_torsion_atom_site_label_1
_geom_torsion_atom_site_label_2
_geom_torsion_atom_site_label_3
_geom_torsion_atom_site_label_4
_geom_torsion
_geom_torsion_site_symmetry_1
C1 N1 N2 N3 -0.25(13) .
N1 N2 N3 N4 0.20(14) .
N2 N3 N4 C1 -0.06(13) .
C3 N6 N7 N8 0.61(14) .
C4 N6 N7 N8 -179.51(10) .
N6 N7 N8 C2 -0.70(14) .
N6 N7 N8 N9 -175.46(10) .
N2 N1 C1 N4 0.22(14) .
N2 N1 C1 N5 -179.41(10) .
N3 N4 C1 N1 -0.10(14) .
N3 N4 C1 N5 179.48(12) .
N5 N5 C1 N1 -178.23(13) 3_576
N5 N5 C1 N4 2.2(2) 3_576
N7 N8 C2 C3 0.53(15) .
N9 N8 C2 C3 174.73(12) .
N7 N6 C3 C2 -0.31(15) .
C4 N6 C3 C2 179.82(12) .
N8 C2 C3 N6 -0.12(14) .
